data_4065297
loop_
_publ_author_name
'Williams, Gary L.'
'Parks, Christopher M.'
'Smith, C. Robert'
'Adams, Harry'
'Haynes, Anthony'
'Meijer, Anthony J. H. M.'
'Sunley, Glenn J.'
'Gaemers, Sander'

_publ_section_title
;
 Mechanistic Study of Rhodium/xantphos-Catalyzed Methanol Carbonylation
;
_journal_issue 22
_journal_name_full Organometallics
_journal_page_first 6166
_journal_paper_doi 10.1021/om2006968
_journal_volume 30
_journal_year 2011
_chemical_formula_sum 'C43 H39 B Cl4 F4 I O2 P2 Rh'
_chemical_formula_weight 1108.10
_chemical_name_systematic
; 
 ? 
;
_space_group_IT_number 2
_symmetry_cell_setting triclinic
_symmetry_space_group_name_Hall '-P 1'
_symmetry_space_group_name_H-M 'P -1'
_atom_sites_solution_hydrogens geom
_atom_sites_solution_primary direct
_atom_sites_solution_secondary difmap
_audit_creation_method SHELXL-97
_cell_angle_alpha 108.952(2)
_cell_angle_beta 113.580(2)
_cell_angle_gamma 101.357(2)
_cell_formula_units_Z 2
_cell_length_a 13.4161(17)
_cell_length_b 13.9972(18)
_cell_length_c 14.5737(19)
_cell_measurement_reflns_used 4652
_cell_measurement_temperature 100(2)
_cell_measurement_theta_max 52.373
_cell_measurement_theta_min 4.694
_cell_volume 2197.2(5)
_computing_cell_refinement 'Bruker SMART'
_computing_data_collection 'Bruker SMART'
_computing_data_reduction 'Bruker SAINT'
_computing_molecular_graphics 'Bruker SHELXTL'
_computing_publication_material 'Bruker SHELXTL'
_computing_structure_refinement 'SHELXL-97 (Sheldrick, 1997)'
_computing_structure_solution 'SHELXS-97 (Sheldrick, 1990)'
_diffrn_ambient_temperature 100(2)
_diffrn_detector_area_resol_mean 100
_diffrn_measured_fraction_theta_full 0.969
_diffrn_measured_fraction_theta_max 0.969
_diffrn_measurement_device_type 'Bruker SMART1000'
_diffrn_measurement_method '\w scans'
_diffrn_radiation_monochromator graphite
_diffrn_radiation_source 'fine-focus sealed tube'
_diffrn_radiation_type MoK\a
_diffrn_radiation_wavelength 0.71073
_diffrn_reflns_av_R_equivalents 0.0669
_diffrn_reflns_av_sigmaI/netI 0.0985
_diffrn_reflns_limit_h_max 17
_diffrn_reflns_limit_h_min -17
_diffrn_reflns_limit_k_max 18
_diffrn_reflns_limit_k_min -18
_diffrn_reflns_limit_l_max 18
_diffrn_reflns_limit_l_min -18
_diffrn_reflns_number 25172
_diffrn_reflns_theta_full 27.54
_diffrn_reflns_theta_max 27.54
_diffrn_reflns_theta_min 1.66
_diffrn_standards_decay_% 0
_diffrn_standards_number 0
_exptl_absorpt_coefficient_mu 1.461
_exptl_absorpt_correction_T_max 0.9714
_exptl_absorpt_correction_T_min 0.7588
_exptl_absorpt_correction_type multi-scan
_exptl_absorpt_process_details SADABS
_exptl_crystal_colour ORANGE
_exptl_crystal_density_diffrn 1.675
_exptl_crystal_density_method 'not measured'
_exptl_crystal_description BLOCK
_exptl_crystal_F_000 1100
_exptl_crystal_size_max 0.20
_exptl_crystal_size_mid 0.12
_exptl_crystal_size_min 0.02
_refine_diff_density_max 3.398
_refine_diff_density_min -2.263
_refine_diff_density_rms 0.190
_refine_ls_extinction_method none
_refine_ls_goodness_of_fit_ref 1.048
_refine_ls_hydrogen_treatment mixed
_refine_ls_matrix_type full
_refine_ls_number_parameters 523
_refine_ls_number_reflns 9819
_refine_ls_number_restraints 7
_refine_ls_restrained_S_all 1.075
_refine_ls_R_factor_all 0.1063
_refine_ls_R_factor_gt 0.0625
_refine_ls_shift/su_max 0.001
_refine_ls_shift/su_mean 0.000
_refine_ls_structure_factor_coef Fsqd
_refine_ls_weighting_details 'calc w=1/[\s^2^(Fo^2^)+(0.0718P)^2^+9.2400P] where P=(Fo^2^+2Fc^2^)/3'
_refine_ls_weighting_scheme calc
_refine_ls_wR_factor_gt 0.1460
_refine_ls_wR_factor_ref 0.1666
_reflns_number_gt 6436
_reflns_number_total 9819
_reflns_threshold_expression >2sigma(I)
_cod_data_source_file om2006968_si_002.cif
_cod_data_source_block iah169m
_cod_depositor_comments
;
The following automatic conversions were performed:

'_symmetry_cell_setting' value 'Triclinic' changed to 'triclinic'
according to /home/saulius/struct/CIF-dictionaries/cif_core.dic
dictionary named 'cif_core.dic' version 2.4.1 from
2010-06-29.

'_exptl_absorpt_correction_type' value 'MULTI-SCAN'
changed to 'multi-scan' according to
/home/saulius/struct/CIF-dictionaries/cif_core.dic dictionary named
'cif_core.dic' version 2.4.1 from 2010-06-29.

Automatic conversion script
Id: cif_fix_values 1715 2011-07-08 13:25:40Z adriana 
;
_cod_original_sg_symbol_H-M P-1
_cod_database_code 4065297

loop_
_symmetry_equiv_pos_as_xyz
'x, y, z'
'-x, -y, -z'

loop_
_atom_site_label
_atom_site_type_symbol
_atom_site_fract_x
_atom_site_fract_y
_atom_site_fract_z
_atom_site_U_iso_or_equiv
_atom_site_adp_type
_atom_site_occupancy
_atom_site_symmetry_multiplicity
_atom_site_calc_flag
_atom_site_refinement_flags
_atom_site_disorder_assembly
_atom_site_disorder_group
Rh1 Rh 0.05614(5) 0.52156(4) 0.89529(4) 0.01326(14) Uani 1 1 d . . .
P1 P 0.05593(16) 0.66143(15) 0.84183(15) 0.0149(4) Uani 1 1 d . . .
P2 P 0.21736(15) 0.49198(15) 0.88736(15) 0.0148(4) Uani 1 1 d . . .
I1 I 0.08827(4) 0.42239(4) 1.03018(4) 0.02223(15) Uani 1 1 d . . .
O1 O -0.0465(5) 0.3951(4) 0.6634(4) 0.0311(13) Uani 1 1 d . . .
C1 C 0.3347(6) 0.5754(6) 1.0338(6) 0.0158(14) Uani 1 1 d . . .
C2 C 0.3932(6) 0.5327(6) 1.1042(6) 0.0198(16) Uani 1 1 d . . .
H2A H 0.3860 0.4604 1.0739 0.024 Uiso 1 1 calc R . .
C3 C 0.4621(6) 0.5984(6) 1.2198(6) 0.0216(16) Uani 1 1 d . . .
H3A H 0.5021 0.5701 1.2659 0.026 Uiso 1 1 calc R . .
C4 C 0.4713(6) 0.7049(6) 1.2661(6) 0.0203(16) Uani 1 1 d . . .
H4A H 0.5157 0.7469 1.3434 0.024 Uiso 1 1 calc R . .
C5 C 0.4147(6) 0.7508(6) 1.1984(6) 0.0165(15) Uani 1 1 d . . .
C6 C 0.4210(6) 0.8680(6) 1.2426(6) 0.0186(15) Uani 1 1 d . . .
C7 C 0.2988(6) 0.8646(6) 1.1688(6) 0.0161(15) Uani 1 1 d . . .
C8 C 0.2422(6) 0.9283(6) 1.2044(6) 0.0208(16) Uani 1 1 d . . .
H8A H 0.2789 0.9782 1.2795 0.025 Uiso 1 1 calc R . .
C9 C 0.1318(6) 0.9193(6) 1.1303(6) 0.0218(16) Uani 1 1 d . . .
H9A H 0.0968 0.9643 1.1564 0.026 Uiso 1 1 calc R . .
C10 C 0.0733(6) 0.8449(6) 1.0189(6) 0.0202(16) Uani 1 1 d . . .
H10A H -0.0008 0.8392 0.9703 0.024 Uiso 1 1 calc R . .
C11 C 0.1268(6) 0.7774(6) 0.9792(6) 0.0163(14) Uani 1 1 d . . .
C12 C 0.2382(6) 0.7920(6) 1.0562(6) 0.0171(15) Uani 1 1 d . . .
O2 O 0.2875(4) 0.7240(4) 1.0124(4) 0.0160(10) Uani 1 1 d . . .
C14 C 0.3491(6) 0.6836(5) 1.0839(5) 0.0127(13) Uani 1 1 d . . .
C15 C 0.2155(6) 0.3545(6) 0.8550(6) 0.0171(15) Uani 1 1 d . . .
C16 C 0.1146(6) 0.2626(6) 0.8093(6) 0.0192(15) Uani 1 1 d . . .
H16A H 0.0445 0.2712 0.7988 0.023 Uiso 1 1 calc R . .
C17 C 0.1181(6) 0.1599(6) 0.7799(6) 0.0225(16) Uani 1 1 d . . .
H17A H 0.0499 0.0996 0.7479 0.027 Uiso 1 1 calc R . .
C18 C 0.2218(7) 0.1457(6) 0.7975(6) 0.0255(17) Uani 1 1 d . . .
H18A H 0.2244 0.0765 0.7798 0.031 Uiso 1 1 calc R . .
C19 C 0.3214(7) 0.2348(6) 0.8413(6) 0.0244(17) Uani 1 1 d . . .
H19A H 0.3916 0.2255 0.8533 0.029 Uiso 1 1 calc R . .
C20 C 0.3182(6) 0.3366(6) 0.8674(6) 0.0207(16) Uani 1 1 d . . .
H20A H 0.3857 0.3953 0.8941 0.025 Uiso 1 1 calc R . .
C21 C 0.2676(6) 0.5194(6) 0.7961(6) 0.0164(14) Uani 1 1 d . . .
C22 C 0.3659(7) 0.6113(6) 0.8358(6) 0.0224(16) Uani 1 1 d . . .
H22A H 0.4060 0.6637 0.9102 0.027 Uiso 1 1 calc R . .
C23 C 0.4022(8) 0.6222(7) 0.7612(7) 0.0303(19) Uani 1 1 d . . .
H23A H 0.4678 0.6823 0.7867 0.036 Uiso 1 1 calc R . .
C24 C 0.3433(8) 0.5460(7) 0.6510(7) 0.031(2) Uani 1 1 d . . .
H24A H 0.3679 0.5552 0.6021 0.037 Uiso 1 1 calc R . .
C25 C 0.2478(7) 0.4562(7) 0.6137(6) 0.0274(18) Uani 1 1 d . . .
H25A H 0.2086 0.4039 0.5392 0.033 Uiso 1 1 calc R . .
C26 C 0.2092(7) 0.4420(6) 0.6840(6) 0.0245(17) Uani 1 1 d . . .
H26A H 0.1440 0.3808 0.6570 0.029 Uiso 1 1 calc R . .
C27 C 0.1342(7) 0.6998(6) 0.7739(6) 0.0196(16) Uani 1 1 d . . .
C28 C 0.2241(7) 0.7973(6) 0.8237(6) 0.0218(16) Uani 1 1 d . . .
H28A H 0.2530 0.8439 0.8986 0.026 Uiso 1 1 calc R . .
C29 C 0.2736(7) 0.8293(7) 0.7661(7) 0.0307(19) Uani 1 1 d . . .
H29A H 0.3350 0.8963 0.8018 0.037 Uiso 1 1 calc R . .
C30 C 0.2308(8) 0.7607(7) 0.6562(7) 0.034(2) Uani 1 1 d . . .
H30A H 0.2630 0.7818 0.6167 0.041 Uiso 1 1 calc R . .
C31 C 0.1405(9) 0.6607(7) 0.6030(7) 0.041(2) Uani 1 1 d . . .
H31A H 0.1130 0.6141 0.5285 0.049 Uiso 1 1 calc R . .
C32 C 0.0912(8) 0.6303(7) 0.6616(7) 0.033(2) Uani 1 1 d . . .
H32A H 0.0294 0.5635 0.6260 0.039 Uiso 1 1 calc R . .
C33 C -0.0867(6) 0.6667(6) 0.7598(6) 0.0181(15) Uani 1 1 d . . .
C34 C -0.0878(7) 0.7603(6) 0.7457(6) 0.0239(17) Uani 1 1 d . . .
H34A H -0.0176 0.8194 0.7808 0.029 Uiso 1 1 calc R . .
C35 C -0.1920(8) 0.7664(7) 0.6801(6) 0.0306(19) Uani 1 1 d . . .
H35A H -0.1916 0.8289 0.6704 0.037 Uiso 1 1 calc R . .
C36 C -0.2973(7) 0.6793(7) 0.6285(6) 0.0281(18) Uani 1 1 d . . .
H36A H -0.3678 0.6835 0.5851 0.034 Uiso 1 1 calc R . .
C37 C -0.2968(7) 0.5865(6) 0.6423(6) 0.0272(18) Uani 1 1 d . . .
H37A H -0.3672 0.5278 0.6077 0.033 Uiso 1 1 calc R . .
C38 C -0.1919(7) 0.5799(6) 0.7076(6) 0.0220(16) Uani 1 1 d . . .
H38A H -0.1924 0.5169 0.7162 0.026 Uiso 1 1 calc R . .
C39 C 0.4562(6) 0.9182(6) 1.3656(6) 0.0204(16) Uani 1 1 d . . .
H39A H 0.4016 0.8744 1.3767 0.031 Uiso 1 1 calc R . .
H39B H 0.4558 0.9906 1.3883 0.031 Uiso 1 1 calc R . .
H39C H 0.5336 0.9214 1.4096 0.031 Uiso 1 1 calc R . .
C40 C 0.5101(6) 0.9398(6) 1.2257(6) 0.0205(16) Uani 1 1 d . . .
H40A H 0.5876 0.9439 1.2707 0.031 Uiso 1 1 calc R . .
H40B H 0.5087 1.0118 1.2477 0.031 Uiso 1 1 calc R . .
H40C H 0.4890 0.9080 1.1482 0.031 Uiso 1 1 calc R . .
C41 C -0.0594(6) 0.4017(6) 0.7392(6) 0.0199(16) Uani 1 1 d . . .
C42 C -0.1613(6) 0.3250(6) 0.7338(7) 0.0281(18) Uani 1 1 d . . .
H42A H -0.2136 0.2699 0.6580 0.042 Uiso 1 1 calc R . .
H42B H -0.2030 0.3656 0.7590 0.042 Uiso 1 1 calc R . .
H42C H -0.1319 0.2912 0.7810 0.042 Uiso 1 1 calc R . .
B1 B 0.5385(7) 0.2296(7) 0.4510(7) 0.0207(18) Uani 1 1 d . . .
F1 F 0.6198(4) 0.1813(4) 0.4740(4) 0.0286(10) Uani 1 1 d . . .
F2 F 0.4362(4) 0.1696(4) 0.4422(4) 0.0276(10) Uani 1 1 d . . .
F3 F 0.5120(5) 0.2326(5) 0.3499(5) 0.0555(17) Uani 1 1 d . . .
F4 F 0.5842(5) 0.3332(4) 0.5345(5) 0.0588(17) Uani 1 1 d . . .
C1S C 0.3126(10) 0.1145(12) 0.0947(11) 0.102(6) Uani 1 1 d . . .
H1SA H 0.3603 0.1382 0.1744 0.123 Uiso 1 1 calc R . .
H1SB H 0.2479 0.0469 0.0643 0.123 Uiso 1 1 calc R . .
Cl1 Cl 0.3972(3) 0.0900(2) 0.0315(2) 0.0662(9) Uani 1 1 d . . .
Cl2 Cl 0.2537(3) 0.2177(4) 0.0738(3) 0.0815(11) Uani 1 1 d . . .
C2S C 0.8795(14) 0.8760(15) 0.4761(14) 0.036(3) Uiso 0.476(15) 1 d PDU A 1
H2SC H 0.8207 0.8055 0.4163 0.043 Uiso 0.476(15) 1 calc PR A 1
H2SD H 0.9141 0.9104 0.4422 0.043 Uiso 0.476(15) 1 calc PR A 1
C2S' C 0.9155(10) 0.9414(11) 0.5489(13) 0.025(3) Uiso 0.524(15) 1 d PDU A 2
H2SA H 0.9619 1.0001 0.6247 0.030 Uiso 0.524(15) 1 calc PR A 2
H2SB H 0.9416 0.9682 0.5057 0.030 Uiso 0.524(15) 1 calc PR A 2
Cl3 Cl 0.9834(5) 0.8503(4) 0.5604(4) 0.1273(18) Uani 1 1 d D . .
Cl4 Cl 0.8016(4) 0.9529(4) 0.5142(4) 0.1185(16) Uani 1 1 d D . .

loop_
_atom_site_aniso_label
_atom_site_aniso_U_11
_atom_site_aniso_U_22
_atom_site_aniso_U_33
_atom_site_aniso_U_23
_atom_site_aniso_U_13
_atom_site_aniso_U_12
Rh1 0.0124(3) 0.0146(3) 0.0132(3) 0.0072(2) 0.0068(2) 0.0031(2)
P1 0.0176(9) 0.0127(9) 0.0132(9) 0.0050(7) 0.0086(7) 0.0027(7)
P2 0.0144(9) 0.0140(9) 0.0138(9) 0.0039(7) 0.0088(7) 0.0017(7)
I1 0.0229(3) 0.0341(3) 0.0316(3) 0.0258(3) 0.0208(2) 0.0177(2)
O1 0.031(3) 0.027(3) 0.020(3) 0.006(3) 0.008(3) 0.001(3)
C1 0.012(3) 0.019(4) 0.015(4) 0.005(3) 0.008(3) 0.004(3)
C2 0.016(4) 0.018(4) 0.021(4) 0.004(3) 0.011(3) 0.002(3)
C3 0.015(4) 0.021(4) 0.023(4) 0.011(3) 0.006(3) 0.004(3)
C4 0.013(3) 0.027(4) 0.015(4) 0.010(3) 0.004(3) 0.000(3)
C5 0.016(4) 0.014(4) 0.017(4) 0.004(3) 0.010(3) 0.000(3)
C6 0.020(4) 0.019(4) 0.013(4) 0.006(3) 0.008(3) 0.001(3)
C7 0.016(4) 0.015(4) 0.020(4) 0.009(3) 0.012(3) 0.002(3)
C8 0.025(4) 0.016(4) 0.015(4) 0.003(3) 0.010(3) 0.002(3)
C9 0.022(4) 0.021(4) 0.023(4) 0.005(3) 0.015(3) 0.007(3)
C10 0.017(4) 0.020(4) 0.019(4) 0.008(3) 0.008(3) 0.004(3)
C11 0.017(4) 0.015(4) 0.018(4) 0.008(3) 0.011(3) 0.003(3)
C12 0.018(4) 0.014(4) 0.024(4) 0.009(3) 0.015(3) 0.004(3)
O2 0.017(3) 0.018(3) 0.013(2) 0.007(2) 0.009(2) 0.006(2)
C14 0.013(3) 0.012(3) 0.011(3) 0.003(3) 0.007(3) 0.001(3)
C15 0.017(4) 0.018(4) 0.016(4) 0.006(3) 0.008(3) 0.006(3)
C16 0.017(4) 0.018(4) 0.023(4) 0.011(3) 0.009(3) 0.005(3)
C17 0.021(4) 0.012(4) 0.024(4) 0.005(3) 0.007(3) 0.001(3)
C18 0.033(4) 0.023(4) 0.024(4) 0.009(3) 0.016(4) 0.015(4)
C19 0.026(4) 0.032(5) 0.021(4) 0.012(4) 0.015(3) 0.017(4)
C20 0.022(4) 0.017(4) 0.031(4) 0.009(3) 0.021(3) 0.008(3)
C21 0.019(4) 0.019(4) 0.021(4) 0.010(3) 0.016(3) 0.009(3)
C22 0.027(4) 0.014(4) 0.024(4) 0.002(3) 0.018(3) 0.003(3)
C23 0.040(5) 0.022(4) 0.035(5) 0.010(4) 0.028(4) 0.007(4)
C24 0.049(5) 0.032(5) 0.031(5) 0.018(4) 0.033(4) 0.016(4)
C25 0.034(5) 0.031(5) 0.015(4) 0.005(3) 0.015(4) 0.013(4)
C26 0.031(4) 0.020(4) 0.023(4) 0.007(3) 0.017(4) 0.005(3)
C27 0.030(4) 0.016(4) 0.023(4) 0.013(3) 0.019(3) 0.008(3)
C28 0.029(4) 0.019(4) 0.018(4) 0.008(3) 0.014(3) 0.005(3)
C29 0.039(5) 0.026(5) 0.038(5) 0.017(4) 0.027(4) 0.009(4)
C30 0.048(5) 0.039(5) 0.035(5) 0.025(4) 0.033(5) 0.014(4)
C31 0.064(6) 0.030(5) 0.027(5) 0.010(4) 0.030(5) 0.005(5)
C32 0.048(5) 0.019(4) 0.025(4) 0.008(4) 0.021(4) 0.000(4)
C33 0.021(4) 0.016(4) 0.012(3) 0.006(3) 0.007(3) 0.003(3)
C34 0.036(5) 0.015(4) 0.021(4) 0.007(3) 0.015(4) 0.008(3)
C35 0.046(5) 0.029(5) 0.019(4) 0.014(4) 0.011(4) 0.022(4)
C36 0.029(4) 0.033(5) 0.022(4) 0.013(4) 0.007(4) 0.021(4)
C37 0.026(4) 0.023(4) 0.024(4) 0.008(4) 0.007(3) 0.010(3)
C38 0.030(4) 0.022(4) 0.017(4) 0.012(3) 0.010(3) 0.012(3)
C39 0.023(4) 0.015(4) 0.014(4) 0.005(3) 0.006(3) 0.003(3)
C40 0.017(4) 0.017(4) 0.021(4) 0.007(3) 0.008(3) 0.002(3)
C41 0.020(4) 0.016(4) 0.030(4) 0.016(3) 0.011(3) 0.009(3)
C42 0.019(4) 0.022(4) 0.028(4) 0.008(4) 0.006(3) -0.003(3)
B1 0.018(4) 0.017(4) 0.025(5) 0.008(4) 0.009(4) 0.008(3)
F1 0.026(2) 0.033(3) 0.032(3) 0.020(2) 0.014(2) 0.013(2)
F2 0.026(2) 0.028(3) 0.038(3) 0.020(2) 0.019(2) 0.013(2)
F3 0.052(4) 0.100(5) 0.056(4) 0.064(4) 0.034(3) 0.040(3)
F4 0.049(3) 0.018(3) 0.075(4) -0.005(3) 0.026(3) 0.005(2)
C1S 0.045(7) 0.118(11) 0.101(10) 0.100(10) -0.013(7) -0.028(7)
Cl1 0.072(2) 0.0311(14) 0.0511(17) 0.0125(12) -0.0006(14) 0.0130(13)
Cl2 0.0491(17) 0.164(4) 0.0593(19) 0.071(2) 0.0332(15) 0.046(2)
Cl3 0.175(5) 0.081(3) 0.125(4) 0.053(3) 0.079(4) 0.026(3)
Cl4 0.091(3) 0.146(4) 0.113(4) 0.049(3) 0.058(3) 0.036(3)

loop_
_atom_type_symbol
_atom_type_description
_atom_type_scat_dispersion_real
_atom_type_scat_dispersion_imag
_atom_type_scat_source
C C 0.0033 0.0016 'International Tables Vol C Tables 4.2.6.8 and 6.1.1.4'
H H 0.0000 0.0000 'International Tables Vol C Tables 4.2.6.8 and 6.1.1.4'
B B 0.0013 0.0007 'International Tables Vol C Tables 4.2.6.8 and 6.1.1.4'
F F 0.0171 0.0103 'International Tables Vol C Tables 4.2.6.8 and 6.1.1.4'
I I -0.4742 1.8119 'International Tables Vol C Tables 4.2.6.8 and 6.1.1.4'
O O 0.0106 0.0060 'International Tables Vol C Tables 4.2.6.8 and 6.1.1.4'
P P 0.1023 0.0942 'International Tables Vol C Tables 4.2.6.8 and 6.1.1.4'
Rh Rh -1.1178 0.9187 'International Tables Vol C Tables 4.2.6.8 and 6.1.1.4'
Cl Cl 0.1484 0.1585 'International Tables Vol C Tables 4.2.6.8 and 6.1.1.4'

loop_
_geom_angle_atom_site_label_1
_geom_angle_atom_site_label_2
_geom_angle_atom_site_label_3
_geom_angle
_geom_angle_site_symmetry_1
_geom_angle_site_symmetry_3
C41 Rh1 P2 93.4(2) . .
C41 Rh1 P1 94.6(2) . .
P2 Rh1 P1 99.78(7) . .
C41 Rh1 I1 101.7(2) . 2_567
P2 Rh1 I1 163.01(5) . 2_567
P1 Rh1 I1 86.83(5) . 2_567
C41 Rh1 I1 105.26(19) . .
P2 Rh1 I1 86.00(5) . .
P1 Rh1 I1 159.01(5) . .
I1 Rh1 I1 82.59(2) 2_567 .
C11 P1 C27 104.7(3) . .
C11 P1 C33 106.1(3) . .
C27 P1 C33 100.7(3) . .
C11 P1 Rh1 99.3(2) . .
C27 P1 Rh1 126.1(2) . .
C33 P1 Rh1 117.8(2) . .
C15 P2 C21 99.2(3) . .
C15 P2 C1 104.9(3) . .
C21 P2 C1 109.3(3) . .
C15 P2 Rh1 116.6(2) . .
C21 P2 Rh1 124.0(2) . .
C1 P2 Rh1 101.7(2) . .
Rh1 I1 Rh1 97.41(2) 2_567 .
C14 C1 C2 117.2(6) . .
C14 C1 P2 117.3(5) . .
C2 C1 P2 124.1(6) . .
C3 C2 C1 120.1(7) . .
C3 C2 H2A 119.9 . .
C1 C2 H2A 119.9 . .
C4 C3 C2 120.5(7) . .
C4 C3 H3A 119.7 . .
C2 C3 H3A 119.7 . .
C3 C4 C5 121.1(7) . .
C3 C4 H4A 119.5 . .
C5 C4 H4A 119.5 . .
C14 C5 C4 116.6(6) . .
C14 C5 C6 118.9(6) . .
C4 C5 C6 124.5(6) . .
C39 C6 C5 112.8(6) . .
C39 C6 C7 111.4(6) . .
C5 C6 C7 106.4(6) . .
C39 C6 C40 109.0(6) . .
C5 C6 C40 109.9(6) . .
C7 C6 C40 107.2(5) . .
C12 C7 C8 115.7(6) . .
C12 C7 C6 118.2(6) . .
C8 C7 C6 126.1(6) . .
C7 C8 C9 121.5(7) . .
C7 C8 H8A 119.3 . .
C9 C8 H8A 119.3 . .
C10 C9 C8 121.1(7) . .
C10 C9 H9A 119.5 . .
C8 C9 H9A 119.5 . .
C9 C10 C11 119.4(7) . .
C9 C10 H10A 120.3 . .
C11 C10 H10A 120.3 . .
C12 C11 C10 116.9(6) . .
C12 C11 P1 116.8(5) . .
C10 C11 P1 125.7(5) . .
C7 C12 C11 125.3(7) . .
C7 C12 O2 120.1(6) . .
C11 C12 O2 114.6(6) . .
C12 O2 C14 113.8(5) . .
C1 C14 C5 124.4(6) . .
C1 C14 O2 116.3(6) . .
C5 C14 O2 119.2(6) . .
C20 C15 C16 117.1(7) . .
C20 C15 P2 118.6(5) . .
C16 C15 P2 124.0(5) . .
C17 C16 C15 120.9(7) . .
C17 C16 H16A 119.6 . .
C15 C16 H16A 119.6 . .
C16 C17 C18 120.5(7) . .
C16 C17 H17A 119.8 . .
C18 C17 H17A 119.8 . .
C19 C18 C17 119.5(7) . .
C19 C18 H18A 120.3 . .
C17 C18 H18A 120.3 . .
C20 C19 C18 120.6(7) . .
C20 C19 H19A 119.7 . .
C18 C19 H19A 119.7 . .
C19 C20 C15 121.4(7) . .
C19 C20 H20A 119.3 . .
C15 C20 H20A 119.3 . .
C26 C21 C22 119.4(6) . .
C26 C21 P2 118.0(5) . .
C22 C21 P2 122.5(6) . .
C23 C22 C21 118.5(7) . .
C23 C22 H22A 120.8 . .
C21 C22 H22A 120.8 . .
C24 C23 C22 121.4(8) . .
C24 C23 H23A 119.3 . .
C22 C23 H23A 119.3 . .
C25 C24 C23 119.4(7) . .
C25 C24 H24A 120.3 . .
C23 C24 H24A 120.3 . .
C26 C25 C24 121.2(7) . .
C26 C25 H25A 119.4 . .
C24 C25 H25A 119.4 . .
C25 C26 C21 120.1(7) . .
C25 C26 H26A 120.0 . .
C21 C26 H26A 120.0 . .
C28 C27 C32 118.8(7) . .
C28 C27 P1 123.1(6) . .
C32 C27 P1 117.8(6) . .
C27 C28 C29 121.9(7) . .
C27 C28 H28A 119.1 . .
C29 C28 H28A 119.1 . .
C30 C29 C28 118.9(8) . .
C30 C29 H29A 120.6 . .
C28 C29 H29A 120.6 . .
C29 C30 C31 121.0(7) . .
C29 C30 H30A 119.5 . .
C31 C30 H30A 119.5 . .
C30 C31 C32 119.4(8) . .
C30 C31 H31A 120.3 . .
C32 C31 H31A 120.3 . .
C31 C32 C27 120.0(8) . .
C31 C32 H32A 120.0 . .
C27 C32 H32A 120.0 . .
C38 C33 C34 118.9(7) . .
C38 C33 P1 122.7(5) . .
C34 C33 P1 118.3(6) . .
C35 C34 C33 120.7(7) . .
C35 C34 H34A 119.7 . .
C33 C34 H34A 119.7 . .
C34 C35 C36 120.1(7) . .
C34 C35 H35A 119.9 . .
C36 C35 H35A 119.9 . .
C37 C36 C35 119.5(7) . .
C37 C36 H36A 120.3 . .
C35 C36 H36A 120.3 . .
C36 C37 C38 120.5(8) . .
C36 C37 H37A 119.7 . .
C38 C37 H37A 119.7 . .
C33 C38 C37 120.3(7) . .
C33 C38 H38A 119.8 . .
C37 C38 H38A 119.8 . .
C6 C39 H39A 109.5 . .
C6 C39 H39B 109.5 . .
H39A C39 H39B 109.5 . .
C6 C39 H39C 109.5 . .
H39A C39 H39C 109.5 . .
H39B C39 H39C 109.5 . .
C6 C40 H40A 109.5 . .
C6 C40 H40B 109.5 . .
H40A C40 H40B 109.5 . .
C6 C40 H40C 109.5 . .
H40A C40 H40C 109.5 . .
H40B C40 H40C 109.5 . .
O1 C41 C42 125.5(7) . .
O1 C41 Rh1 121.6(6) . .
C42 C41 Rh1 112.9(5) . .
C41 C42 H42A 109.5 . .
C41 C42 H42B 109.5 . .
H42A C42 H42B 109.5 . .
C41 C42 H42C 109.5 . .
H42A C42 H42C 109.5 . .
H42B C42 H42C 109.5 . .
F4 B1 F1 109.8(7) . .
F4 B1 F3 109.8(7) . .
F1 B1 F3 108.3(7) . .
F4 B1 F2 109.3(7) . .
F1 B1 F2 110.4(6) . .
F3 B1 F2 109.1(6) . .
Cl1 C1S Cl2 112.9(5) . .
Cl1 C1S H1SA 109.0 . .
Cl2 C1S H1SA 109.0 . .
Cl1 C1S H1SB 109.0 . .
Cl2 C1S H1SB 109.0 . .
H1SA C1S H1SB 107.8 . .
Cl3 C2S Cl4 126.0(10) . .
Cl3 C2S H2SC 105.8 . .
Cl4 C2S H2SC 105.8 . .
Cl3 C2S H2SD 105.8 . .
Cl4 C2S H2SD 105.8 . .
H2SC C2S H2SD 106.2 . .
Cl4 C2S' Cl3 143.5(10) . .
Cl4 C2S' H2SA 101.0 . .
Cl3 C2S' H2SA 101.0 . .
Cl4 C2S' H2SB 101.0 . .
Cl3 C2S' H2SB 101.0 . .
H2SA C2S' H2SB 104.5 . .
C2S Cl3 C2S' 34.2(7) . .
C2S' Cl4 C2S 34.4(7) . .

loop_
_geom_bond_atom_site_label_1
_geom_bond_atom_site_label_2
_geom_bond_distance
_geom_bond_site_symmetry_2
Rh1 C41 2.017(8) .
Rh1 P2 2.3204(19) .
Rh1 P1 2.3304(18) .
Rh1 I1 2.6977(7) 2_567
Rh1 I1 2.7033(7) .
P1 C11 1.818(7) .
P1 C27 1.824(7) .
P1 C33 1.838(7) .
P2 C15 1.819(7) .
P2 C21 1.821(7) .
P2 C1 1.834(7) .
I1 Rh1 2.6977(8) 2_567
O1 C41 1.163(9) .
C1 C14 1.385(10) .
C1 C2 1.402(10) .
C2 C3 1.397(10) .
C2 H2A 0.9300 .
C3 C4 1.378(10) .
C3 H3A 0.9300 .
C4 C5 1.403(10) .
C4 H4A 0.9300 .
C5 C14 1.387(9) .
C5 C6 1.526(10) .
C6 C39 1.518(10) .
C6 C7 1.540(10) .
C6 C40 1.557(9) .
C7 C12 1.382(10) .
C7 C8 1.386(10) .
C8 C9 1.391(10) .
C8 H8A 0.9300 .
C9 C10 1.378(10) .
C9 H9A 0.9300 .
C10 C11 1.409(10) .
C10 H10A 0.9300 .
C11 C12 1.386(10) .
C12 O2 1.395(8) .
O2 C14 1.402(8) .
C15 C20 1.400(10) .
C15 C16 1.402(10) .
C16 C17 1.377(10) .
C16 H16A 0.9300 .
C17 C18 1.377(11) .
C17 H17A 0.9300 .
C18 C19 1.376(11) .
C18 H18A 0.9300 .
C19 C20 1.365(10) .
C19 H19A 0.9300 .
C20 H20A 0.9300 .
C21 C26 1.396(10) .
C21 C22 1.402(10) .
C22 C23 1.396(10) .
C22 H22A 0.9300 .
C23 C24 1.371(11) .
C23 H23A 0.9300 .
C24 C25 1.372(11) .
C24 H24A 0.9300 .
C25 C26 1.369(10) .
C25 H25A 0.9300 .
C26 H26A 0.9300 .
C27 C28 1.361(10) .
C27 C32 1.396(11) .
C28 C29 1.385(10) .
C28 H28A 0.9300 .
C29 C30 1.366(12) .
C29 H29A 0.9300 .
C30 C31 1.380(12) .
C30 H30A 0.9300 .
C31 C32 1.388(11) .
C31 H31A 0.9300 .
C32 H32A 0.9300 .
C33 C38 1.383(10) .
C33 C34 1.393(10) .
C34 C35 1.381(11) .
C34 H34A 0.9300 .
C35 C36 1.387(12) .
C35 H35A 0.9300 .
C36 C37 1.379(11) .
C36 H36A 0.9300 .
C37 C38 1.389(10) .
C37 H37A 0.9300 .
C38 H38A 0.9300 .
C39 H39A 0.9600 .
C39 H39B 0.9600 .
C39 H39C 0.9600 .
C40 H40A 0.9600 .
C40 H40B 0.9600 .
C40 H40C 0.9600 .
C41 C42 1.519(10) .
C42 H42A 0.9600 .
C42 H42B 0.9600 .
C42 H42C 0.9600 .
B1 F4 1.366(10) .
B1 F1 1.380(9) .
B1 F3 1.388(10) .
B1 F2 1.393(9) .
C1S Cl1 1.743(16) .
C1S Cl2 1.829(14) .
C1S H1SA 0.9700 .
C1S H1SB 0.9700 .
C2S Cl3 1.642(12) .
C2S Cl4 1.754(12) .
C2S H2SC 0.9700 .
C2S H2SD 0.9700 .
C2S' Cl4 1.465(10) .
C2S' Cl3 1.719(10) .
C2S' H2SA 0.9700 .
C2S' H2SB 0.9700 .
